data_4300590
loop_
_publ_author_name
'Kabbour, Houria'
'Cario, Laurent'
'Danot, Michel'
'Meerschaut, Alain'

_publ_section_title
;
Design of a new family of inorganic compounds Ae2F2SnX3
(Ae= Sr, Ba; X = S, Se
;
_journal_name_full 'Inorganic Chemistry'
_journal_paper_doi 10.1021/ic051592v
_journal_year 2006
_chemical_formula_sum 'Ba2 F2 Se3 Sn'
_chemical_formula_weight 668.246
_space_group_IT_number 62
_space_group_name_Hall '-P 2ac 2n'
_space_group_name_H-M_alt 'P n m a'
_symmetry_cell_setting orthorhombic
_symmetry_space_group_name_Hall '-P 2ac 2n'
_symmetry_space_group_name_H-M 'P n m a'
_cell_angle_alpha 90.00000
_cell_angle_beta 90.00000
_cell_angle_gamma 90.00000
_cell_formula_units_Z ?
_cell_length_a 6.38442(4)
_cell_length_b 19.75793(14)
_cell_length_c 6.44925(4)
_cell_volume 813.527(9)
_cod_depositor_comments
;
The following automatic conversions were performed:
'_symmetry_cell_setting' value 'Orthorhombic' changed to 'orthorhombic'
according to '/home/saulius/struct/CIF-dictionaries/cif_core.dic'
dictionary named 'cif_core.dic' version 2.4.1 from 2010-06-29.

Automatic conversion script
Id: cif_fix_enum 1527 2010-12-29 10:47:43Z saulius 
;
_cod_original_formula_sum 'Ba2 F2 Sn Se3'
_cod_database_code 4300590

loop_
_symmetry_equiv_pos_as_xyz
x,y,z
x+1/2,-y+1/2,-z+1/2
-x,y+1/2,-z
-x+1/2,-y,z+1/2
-x,-y,-z
-x+1/2,y+1/2,z+1/2
x,-y+1/2,z
x+1/2,y,-z+1/2

loop_
_atom_site_label
_atom_site_fract_x
_atom_site_fract_y
_atom_site_fract_z
_atom_site_U_iso_or_equiv
_atom_site_occupancy
_atom_site_adp_type
_atom_site_type_symbol
Ba1 0.75414(14) 0.07258(3) 0.50367(14) 0.00857(15) 1.00000 Uiso Ba
Sn1 0.14119(18) 0.25000 0.58723(17) 0.0170(3) 1.00000 Uiso Sn
F1 0.4977(12) 0.0009(4) 0.2562(11) 0.0119(12) 1.00000 Uiso F
Se1 -0.2531(3) 0.25000 -0.4816(3) 0.0167(5) 1.00000 Uiso Se
Se2 0.2610(3) 0.13565(5) 0.4863(2) 0.0156(3) 1.00000 Uiso Se
